data_2229012
loop_
_publ_author_name
'Li, Tian-Yi'
'Li, Wei'

_publ_section_title
;
 3-Chloro-<i>N</i>'-[(2-hydroxynaphthalen-1-yl)methylidene]benzohydrazide
;
_journal_coeditor_code CV5033
_journal_issue 2
_journal_name_full 'Acta Crystallographica Section E'
_journal_page_first o373
_journal_paper_doi 10.1107/S1600536811000912
_journal_volume 67
_journal_year 2011
_chemical_formula_iupac 'C18 H13 Cl N2 O2'
_chemical_formula_moiety 'C18 H13 Cl N2 O2'
_chemical_formula_sum 'C18 H13 Cl N2 O2'
_chemical_formula_weight 324.75
_chemical_name_systematic
;
3-Chloro-<i>N</i>'-[(2-hydroxynaphthalen-1-yl)methylidene]benzohydrazide
;
_space_group_IT_number 14
_symmetry_cell_setting monoclinic
_symmetry_space_group_name_Hall '-P 2yn'
_symmetry_space_group_name_H-M 'P 1 21/n 1'
_atom_sites_solution_hydrogens geom
_atom_sites_solution_primary direct
_atom_sites_solution_secondary difmap
_audit_creation_method SHELXL-97
_cell_angle_alpha 90.00
_cell_angle_beta 108.924(2)
_cell_angle_gamma 90.00
_cell_formula_units_Z 4
_cell_length_a 7.158(2)
_cell_length_b 30.886(3)
_cell_length_c 7.3733(12)
_cell_measurement_reflns_used 1332
_cell_measurement_temperature 298(2)
_cell_measurement_theta_max 24.9
_cell_measurement_theta_min 2.5
_cell_volume 1542.0(5)
_computing_cell_refinement 'SAINT (Bruker, 2005)'
_computing_data_collection 'APEX2 (Bruker, 2005)'
_computing_data_reduction 'SAINT (Bruker, 2005)'
_computing_molecular_graphics 'SHELXTL (Sheldrick, 2008)'
_computing_publication_material 'SHELXTL (Sheldrick, 2008)'
_computing_structure_refinement 'SHELXTL (Sheldrick, 2008)'
_computing_structure_solution 'SHELXTL (Sheldrick, 2008)'
_diffrn_ambient_temperature 298(2)
_diffrn_measured_fraction_theta_full 0.976
_diffrn_measured_fraction_theta_max 0.976
_diffrn_measurement_device_type
;
Bruker APEXII CCD area-detector
;
_diffrn_measurement_method \w
_diffrn_radiation_monochromator graphite
_diffrn_radiation_source 'fine-focus sealed tube'
_diffrn_radiation_type MoK\a
_diffrn_radiation_wavelength 0.71073
_diffrn_reflns_av_R_equivalents 0.0622
_diffrn_reflns_av_sigmaI/netI 0.0939
_diffrn_reflns_limit_h_max 9
_diffrn_reflns_limit_h_min -9
_diffrn_reflns_limit_k_max 39
_diffrn_reflns_limit_k_min -32
_diffrn_reflns_limit_l_max 6
_diffrn_reflns_limit_l_min -9
_diffrn_reflns_number 8306
_diffrn_reflns_theta_full 27.00
_diffrn_reflns_theta_max 27.00
_diffrn_reflns_theta_min 2.64
_diffrn_standards_number 0
_exptl_absorpt_coefficient_mu 0.259
_exptl_absorpt_correction_T_max 0.9549
_exptl_absorpt_correction_T_min 0.9501
_exptl_absorpt_correction_type multi-scan
_exptl_absorpt_process_details '(SADABS; Bruker, 2005)'
_exptl_crystal_colour colorless
_exptl_crystal_density_diffrn 1.399
_exptl_crystal_density_method 'not measured'
_exptl_crystal_description block
_exptl_crystal_F_000 672
_exptl_crystal_size_max 0.20
_exptl_crystal_size_mid 0.20
_exptl_crystal_size_min 0.18
_refine_diff_density_max 0.239
_refine_diff_density_min -0.348
_refine_ls_extinction_method none
_refine_ls_goodness_of_fit_ref 1.038
_refine_ls_hydrogen_treatment mixed
_refine_ls_matrix_type full
_refine_ls_number_parameters 212
_refine_ls_number_reflns 3288
_refine_ls_number_restraints 1
_refine_ls_restrained_S_all 1.038
_refine_ls_R_factor_all 0.1672
_refine_ls_R_factor_gt 0.0821
_refine_ls_shift/su_max_lt 0.001
_refine_ls_shift/su_mean 0.000
_refine_ls_structure_factor_coef Fsqd
_refine_ls_weighting_details 'calc w=1/[\s^2^(Fo^2^)+(0.0443P)^2^+0.9339P] where P=(Fo^2^+2Fc^2^)/3'
_refine_ls_weighting_scheme calc
_refine_ls_wR_factor_gt 0.1303
_refine_ls_wR_factor_ref 0.1611
_reflns_number_gt 1635
_reflns_number_total 3288
_reflns_threshold_expression I>2\s(I)
_cod_data_source_file cv5033.cif
_cod_data_source_block I
_cod_original_cell_volume 1541.9(5)
_cod_original_sg_symbol_H-M 'P 21/n'
_cod_database_code 2229012
_cod_database_fobs_code 2229012

loop_
_symmetry_equiv_pos_as_xyz
'x, y, z'
'-x+1/2, y+1/2, -z+1/2'
'-x, -y, -z'
'x-1/2, -y-1/2, z-1/2'

loop_
_atom_site_type_symbol
_atom_site_label
_atom_site_fract_x
_atom_site_fract_y
_atom_site_fract_z
_atom_site_U_iso_or_equiv
_atom_site_adp_type
_atom_site_calc_flag
_atom_site_refinement_flags
_atom_site_occupancy
_atom_site_disorder_assembly
_atom_site_disorder_group
Cl Cl1 0.66632(19) 0.05960(4) 0.6685(2) 0.0843(5) Uani d . 1 . .
H H2 0.696(5) 0.2651(13) 0.585(3) 0.080 Uiso d D 1 . .
N N1 0.5796(4) 0.28518(9) 0.3225(4) 0.0418(8) Uani d . 1 . .
N N2 0.6082(5) 0.25640(10) 0.4729(4) 0.0427(8) Uani d D 1 . .
O O1 0.5149(5) 0.30417(9) -0.0326(4) 0.0597(8) Uani d . 1 . .
H H1 0.5222 0.2884 0.0590 0.090 Uiso calc R 1 . .
O O2 0.4224(4) 0.20537(8) 0.2758(4) 0.0533(8) Uani d . 1 . .
C C1 0.6241(5) 0.35642(11) 0.2236(5) 0.0360(9) Uani d . 1 . .
C C2 0.5645(5) 0.34493(13) 0.0298(6) 0.0445(10) Uani d . 1 . .
C C3 0.5567(6) 0.37613(15) -0.1110(6) 0.0562(12) Uani d . 1 . .
H H3 0.5214 0.3678 -0.2389 0.067 Uiso calc R 1 . .
C C4 0.5998(6) 0.41809(15) -0.0627(7) 0.0586(12) Uani d . 1 . .
H H4 0.5922 0.4383 -0.1585 0.070 Uiso calc R 1 . .
C C5 0.6560(5) 0.43187(12) 0.1296(6) 0.0461(10) Uani d . 1 . .
C C6 0.6976(6) 0.47585(14) 0.1805(7) 0.0609(12) Uani d . 1 . .
H H6 0.6873 0.4962 0.0848 0.073 Uiso calc R 1 . .
C C7 0.7521(7) 0.48893(14) 0.3655(8) 0.0706(14) Uani d . 1 . .
H H7 0.7803 0.5179 0.3966 0.085 Uiso calc R 1 . .
C C8 0.7655(7) 0.45872(15) 0.5081(7) 0.0716(14) Uani d . 1 . .
H H8 0.8008 0.4677 0.6351 0.086 Uiso calc R 1 . .
C C9 0.7276(6) 0.41613(13) 0.4649(6) 0.0545(11) Uani d . 1 . .
H H9 0.7406 0.3965 0.5640 0.065 Uiso calc R 1 . .
C C10 0.6693(5) 0.40069(12) 0.2746(6) 0.0398(9) Uani d . 1 . .
C C11 0.6392(5) 0.32393(12) 0.3679(5) 0.0397(9) Uani d . 1 . .
H H11 0.6933 0.3313 0.4967 0.048 Uiso calc R 1 . .
C C12 0.5277(5) 0.21672(12) 0.4356(5) 0.0401(9) Uani d . 1 . .
C C13 0.5780(5) 0.18679(11) 0.6038(5) 0.0375(9) Uani d . 1 . .
C C14 0.5923(5) 0.14310(12) 0.5659(6) 0.0426(9) Uani d . 1 . .
H H14 0.5690 0.1337 0.4407 0.051 Uiso calc R 1 . .
C C15 0.6411(5) 0.11390(12) 0.7143(7) 0.0507(11) Uani d . 1 . .
C C16 0.6694(6) 0.12736(16) 0.8992(7) 0.0620(13) Uani d . 1 . .
H H16 0.7013 0.1074 0.9989 0.074 Uiso calc R 1 . .
C C17 0.6502(6) 0.17043(16) 0.9362(6) 0.0609(12) Uani d . 1 . .
H H17 0.6675 0.1795 1.0609 0.073 Uiso calc R 1 . .
C C18 0.6053(5) 0.20038(13) 0.7888(6) 0.0476(10) Uani d . 1 . .
H H18 0.5936 0.2296 0.8143 0.057 Uiso calc R 1 . .

loop_
_atom_site_aniso_label
_atom_site_aniso_U_11
_atom_site_aniso_U_22
_atom_site_aniso_U_33
_atom_site_aniso_U_12
_atom_site_aniso_U_13
_atom_site_aniso_U_23
Cl1 0.0781(9) 0.0429(7) 0.1416(13) 0.0095(6) 0.0490(8) 0.0229(7)
N1 0.0476(19) 0.0348(18) 0.040(2) -0.0005(14) 0.0096(15) 0.0034(15)
N2 0.047(2) 0.0355(18) 0.0368(19) -0.0048(15) 0.0017(15) 0.0038(16)
O1 0.078(2) 0.0557(19) 0.0442(18) -0.0086(16) 0.0175(16) -0.0077(14)
O2 0.0568(17) 0.0465(16) 0.0417(17) -0.0031(13) -0.0047(13) -0.0018(13)
C1 0.0287(19) 0.044(2) 0.035(2) 0.0038(16) 0.0104(16) 0.0037(18)
C2 0.043(2) 0.051(3) 0.042(2) 0.0003(19) 0.0166(19) 0.001(2)
C3 0.062(3) 0.074(3) 0.032(2) 0.003(2) 0.015(2) 0.011(2)
C4 0.062(3) 0.059(3) 0.062(3) 0.005(2) 0.029(2) 0.021(2)
C5 0.040(2) 0.044(3) 0.057(3) 0.0054(18) 0.019(2) 0.009(2)
C6 0.059(3) 0.044(3) 0.082(4) 0.005(2) 0.026(3) 0.020(3)
C7 0.077(3) 0.041(3) 0.099(4) -0.007(2) 0.035(3) -0.001(3)
C8 0.089(4) 0.058(3) 0.072(4) -0.015(3) 0.032(3) -0.011(3)
C9 0.068(3) 0.041(3) 0.057(3) -0.008(2) 0.025(2) -0.002(2)
C10 0.034(2) 0.041(2) 0.045(2) 0.0035(16) 0.0134(18) 0.004(2)
C11 0.040(2) 0.040(2) 0.036(2) 0.0024(17) 0.0084(17) 0.0051(18)
C12 0.035(2) 0.039(2) 0.042(2) 0.0006(17) 0.0066(18) -0.0004(19)
C13 0.035(2) 0.036(2) 0.039(2) -0.0010(16) 0.0091(17) 0.0009(18)
C14 0.038(2) 0.037(2) 0.052(3) -0.0011(17) 0.0130(18) 0.006(2)
C15 0.036(2) 0.035(2) 0.083(4) 0.0019(17) 0.021(2) 0.011(2)
C16 0.046(3) 0.073(3) 0.064(3) -0.002(2) 0.014(2) 0.031(3)
C17 0.061(3) 0.075(3) 0.047(3) -0.006(2) 0.018(2) 0.010(3)
C18 0.046(2) 0.049(2) 0.048(3) -0.0023(19) 0.016(2) -0.003(2)

loop_
_atom_type_symbol
_atom_type_description
_atom_type_scat_dispersion_real
_atom_type_scat_dispersion_imag
_atom_type_scat_source
C C 0.0033 0.0016 'International Tables Vol C Tables 4.2.6.8 and 6.1.1.4'
H H 0.0000 0.0000 'International Tables Vol C Tables 4.2.6.8 and 6.1.1.4'
N N 0.0061 0.0033 'International Tables Vol C Tables 4.2.6.8 and 6.1.1.4'
O O 0.0106 0.0060 'International Tables Vol C Tables 4.2.6.8 and 6.1.1.4'
Cl Cl 0.1484 0.1585 'International Tables Vol C Tables 4.2.6.8 and 6.1.1.4'

loop_
_geom_angle_atom_site_label_1
_geom_angle_atom_site_label_2
_geom_angle_atom_site_label_3
_geom_angle_site_symmetry_1
_geom_angle_site_symmetry_3
_geom_angle
_geom_angle_publ_flag
C11 N1 N2 . . 116.2(3) ?
C12 N2 N1 . . 118.6(3) ?
C12 N2 H2 . . 126(3) ?
N1 N2 H2 . . 115(3) ?
C2 O1 H1 . . 109.5 ?
C2 C1 C10 . . 118.7(3) ?
C2 C1 C11 . . 120.2(3) ?
C10 C1 C11 . . 121.1(3) ?
O1 C2 C1 . . 123.1(3) ?
O1 C2 C3 . . 116.5(4) ?
C1 C2 C3 . . 120.5(4) ?
C4 C3 C2 . . 120.8(4) ?
C4 C3 H3 . . 119.6 ?
C2 C3 H3 . . 119.6 ?
C3 C4 C5 . . 121.4(4) ?
C3 C4 H4 . . 119.3 ?
C5 C4 H4 . . 119.3 ?
C4 C5 C6 . . 121.6(4) ?
C4 C5 C10 . . 118.8(4) ?
C6 C5 C10 . . 119.6(4) ?
C7 C6 C5 . . 121.4(4) ?
C7 C6 H6 . . 119.3 ?
C5 C6 H6 . . 119.3 ?
C6 C7 C8 . . 119.4(4) ?
C6 C7 H7 . . 120.3 ?
C8 C7 H7 . . 120.3 ?
C9 C8 C7 . . 120.9(5) ?
C9 C8 H8 . . 119.5 ?
C7 C8 H8 . . 119.5 ?
C8 C9 C10 . . 122.1(4) ?
C8 C9 H9 . . 118.9 ?
C10 C9 H9 . . 118.9 ?
C9 C10 C5 . . 116.5(4) ?
C9 C10 C1 . . 123.7(3) ?
C5 C10 C1 . . 119.8(4) ?
N1 C11 C1 . . 121.3(3) ?
N1 C11 H11 . . 119.3 ?
C1 C11 H11 . . 119.3 ?
O2 C12 N2 . . 123.1(3) ?
O2 C12 C13 . . 121.9(3) ?
N2 C12 C13 . . 115.0(3) ?
C18 C13 C14 . . 119.9(3) ?
C18 C13 C12 . . 123.4(3) ?
C14 C13 C12 . . 116.6(3) ?
C15 C14 C13 . . 119.6(4) ?
C15 C14 H14 . . 120.2 ?
C13 C14 H14 . . 120.2 ?
C14 C15 C16 . . 120.6(4) ?
C14 C15 Cl1 . . 119.8(4) ?
C16 C15 Cl1 . . 119.6(3) ?
C17 C16 C15 . . 119.8(4) ?
C17 C16 H16 . . 120.1 ?
C15 C16 H16 . . 120.1 ?
C16 C17 C18 . . 120.3(4) ?
C16 C17 H17 . . 119.9 ?
C18 C17 H17 . . 119.9 ?
C13 C18 C17 . . 119.7(4) ?
C13 C18 H18 . . 120.1 ?
C17 C18 H18 . . 120.1 ?

loop_
_geom_bond_atom_site_label_1
_geom_bond_atom_site_label_2
_geom_bond_site_symmetry_2
_geom_bond_distance
_geom_bond_publ_flag
Cl1 C15 . 1.732(4) ?
N1 C11 . 1.278(4) ?
N1 N2 . 1.384(4) ?
N2 C12 . 1.344(4) ?
N2 H2 . 0.90(3) ?
O1 C2 . 1.348(4) ?
O1 H1 . 0.8200 ?
O2 C12 . 1.226(4) ?
C1 C2 . 1.398(5) ?
C1 C10 . 1.427(5) ?
C1 C11 . 1.441(5) ?
C2 C3 . 1.404(5) ?
C3 C4 . 1.353(5) ?
C3 H3 . 0.9300 ?
C4 C5 . 1.408(5) ?
C4 H4 . 0.9300 ?
C5 C6 . 1.415(5) ?
C5 C10 . 1.419(5) ?
C6 C7 . 1.353(6) ?
C6 H6 . 0.9300 ?
C7 C8 . 1.386(6) ?
C7 H7 . 0.9300 ?
C8 C9 . 1.360(5) ?
C8 H8 . 0.9300 ?
C9 C10 . 1.410(5) ?
C9 H9 . 0.9300 ?
C11 H11 . 0.9300 ?
C12 C13 . 1.494(5) ?
C13 C18 . 1.379(5) ?
C13 C14 . 1.388(5) ?
C14 C15 . 1.373(5) ?
C14 H14 . 0.9300 ?
C15 C16 . 1.376(6) ?
C16 C17 . 1.374(6) ?
C16 H16 . 0.9300 ?
C17 C18 . 1.383(5) ?
C17 H17 . 0.9300 ?
C18 H18 . 0.9300 ?

loop_
_geom_hbond_atom_site_label_D
_geom_hbond_atom_site_label_H
_geom_hbond_atom_site_label_A
_geom_hbond_site_symmetry_A
_geom_hbond_distance_DH
_geom_hbond_distance_HA
_geom_hbond_distance_DA
_geom_hbond_angle_DHA
N2 H2 O2 4_666 0.90(3) 1.992(17) 2.860(4) 162(4)
O1 H1 N1 . 0.82 1.85 2.574(4) 146

loop_
_cod_related_entry_id
_cod_related_entry_database
_cod_related_entry_code
1 ChemSpider 12569715
